data_2237381
loop_
_publ_author_name
'Wolfenden, Mark L.'
'Dhar, Raj K.'
'Fronczek, Frank R.'
'Watkins, Steven F.'

_publ_section_title
;
 2-[3-(Naphthalen-2-yl)phenyl]naphthalene
;
_journal_coeditor_code PV2619
_journal_issue 2
_journal_name_full 'Acta Crystallographica Section E'
_journal_page_first o308
_journal_paper_doi 10.1107/S1600536813002390
_journal_volume 69
_journal_year 2013
_chemical_formula_iupac 'C26 H18'
_chemical_formula_moiety 'C26 H18'
_chemical_formula_sum 'C26 H18'
_chemical_formula_weight 330.4
_chemical_melting_point 143.5(5)
_chemical_name_systematic
;
2-[3-(Naphthalen-2-yl)phenyl]naphthalene
;
_space_group_IT_number 60
_symmetry_cell_setting orthorhombic
_symmetry_space_group_name_Hall '-P 2n 2ab'
_symmetry_space_group_name_H-M 'P b c n'
_atom_sites_solution_hydrogens geom
_atom_sites_solution_primary direct
_atom_sites_solution_secondary difmap
_audit_creation_method 'WinGX routine CIF_UPDATE'
_cell_angle_alpha 90
_cell_angle_beta 90
_cell_angle_gamma 90
_cell_formula_units_Z 8
_cell_length_a 25.9304(3)
_cell_length_b 8.93000(10)
_cell_length_c 14.9377(2)
_cell_measurement_reflns_used 6568
_cell_measurement_temperature 100.0(5)
_cell_measurement_theta_max 32.577
_cell_measurement_theta_min 2.546
_cell_volume 3458.95(7)
_computing_cell_refinement 'SCALEPACK (Otwinowski & Minor, 1997)'
_computing_data_collection 'COLLECT (Nonius 2000)'
_computing_data_reduction 'DENZO and SCALEPACK (Otwinowski & Minor, 1997)'
_computing_molecular_graphics 'ORTEP-3 for Windows (Farrugia, 2012)'
_computing_publication_material 'WinGX (Farrugia, 2012)'
_computing_structure_refinement 'SHELXL97 (Sheldrick, 2008)'
_computing_structure_solution 'SIR2002 (Burla <i>et al.</i>, 2003)'
_diffrn_ambient_temperature 100.0(5)
_diffrn_detector_area_resol_mean 9
_diffrn_measured_fraction_theta_full 0.986
_diffrn_measured_fraction_theta_max 0.986
_diffrn_measurement_device 'Nonius KappaCCD'
_diffrn_measurement_method '\f and \w scans'
_diffrn_radiation_monochromator graphite
_diffrn_radiation_source 'fine-focus sealed tube'
_diffrn_radiation_type MoK\a
_diffrn_radiation_wavelength 0.71073
_diffrn_reflns_av_R_equivalents 0.0225
_diffrn_reflns_limit_h_max 39
_diffrn_reflns_limit_h_min -39
_diffrn_reflns_limit_k_max 13
_diffrn_reflns_limit_k_min -13
_diffrn_reflns_limit_l_max 22
_diffrn_reflns_limit_l_min -22
_diffrn_reflns_number 37425
_diffrn_reflns_theta_full 32.61
_diffrn_reflns_theta_max 32.61
_diffrn_reflns_theta_min 2.73
_exptl_absorpt_coefficient_mu 0.072
_exptl_absorpt_correction_T_max 0.9844
_exptl_absorpt_correction_T_min 0.9719
_exptl_absorpt_correction_type multi-scan
_exptl_absorpt_process_details '(SCALEPACK; Otwinowski & Minor, 1997)'
_exptl_crystal_colour colourless
_exptl_crystal_density_diffrn 1.269
_exptl_crystal_density_method 'not measured'
_exptl_crystal_description prism
_exptl_crystal_F_000 1392
_exptl_crystal_size_max 0.40
_exptl_crystal_size_mid 0.27
_exptl_crystal_size_min 0.22
_refine_diff_density_max 0.381
_refine_diff_density_min -0.220
_refine_ls_extinction_method none
_refine_ls_goodness_of_fit_ref 1.018
_refine_ls_hydrogen_treatment refxyz
_refine_ls_matrix_type full
_refine_ls_number_constraints 0
_refine_ls_number_parameters 289
_refine_ls_number_reflns 6240
_refine_ls_number_restraints 0
_refine_ls_restrained_S_all 1.018
_refine_ls_R_factor_gt 0.0453
_refine_ls_shift/su_max 0.001
_refine_ls_structure_factor_coef Fsqd
_refine_ls_weighting_details 'calc w=1/[\s^2^(Fo^2^)+(0.0658P)^2^+0.9158P] where P=(Fo^2^+2Fc^2^)/3'
_refine_ls_weighting_scheme calc
_refine_ls_wR_factor_ref 0.1252
_reflns_number_gt 4993
_reflns_number_total 6240
_reflns_threshold_expression I>2\s(I)
_cod_data_source_file pv2619.cif
_cod_data_source_block I
_cod_database_code 2237381
_cod_database_fobs_code 2237381

loop_
_symmetry_equiv_pos_as_xyz
'x, y, z'
'-x+1/2, -y+1/2, z+1/2'
'x+1/2, -y+1/2, -z'
'-x, y, -z+1/2'
'-x, -y, -z'
'x-1/2, y-1/2, -z-1/2'
'-x-1/2, y-1/2, z'
'x, -y, z-1/2'

loop_
_atom_site_type_symbol
_atom_site_label
_atom_site_fract_x
_atom_site_fract_y
_atom_site_fract_z
_atom_site_U_iso_or_equiv
_atom_site_adp_type
_atom_site_calc_flag
_atom_site_occupancy
C C1 0.63414(3) 0.65124(10) 0.39203(6) 0.01689(17) Uani d 1
C C2 0.62992(3) 0.71392(10) 0.30628(6) 0.01694(16) Uani d 1
H H2 0.6484(5) 0.8056(15) 0.2934(8) 0.02 Uiso d 1
C C3 0.59837(3) 0.65068(10) 0.24032(6) 0.01660(16) Uani d 1
C C4 0.57139(4) 0.51927(11) 0.26073(6) 0.01896(17) Uani d 1
H H4 0.5494(5) 0.4704(15) 0.2136(8) 0.023 Uiso d 1
C C5 0.57577(4) 0.45461(11) 0.34519(6) 0.02072(18) Uani d 1
H H5 0.5574(5) 0.3638(16) 0.3575(8) 0.025 Uiso d 1
C C6 0.60671(4) 0.51962(11) 0.41055(6) 0.01975(18) Uani d 1
H H6 0.6101(5) 0.4717(15) 0.4700(9) 0.024 Uiso d 1
C C7 0.65216(4) 0.72652(11) 0.55034(6) 0.01811(17) Uani d 1
H H7 0.6193(5) 0.6799(15) 0.5698(8) 0.022 Uiso d 1
C C8 0.66657(3) 0.72466(10) 0.46121(6) 0.01701(16) Uani d 1
C C9 0.71347(4) 0.79654(11) 0.43622(6) 0.01953(17) Uani d 1
H H9 0.7242(5) 0.7931(15) 0.3721(8) 0.023 Uiso d 1
C C10 0.74404(4) 0.86589(11) 0.49847(6) 0.02031(18) Uani d 1
H H10 0.7772(5) 0.9160(15) 0.4807(8) 0.024 Uiso d 1
C C11 0.72952(4) 0.86948(10) 0.59028(6) 0.01801(17) Uani d 1
C C12 0.76011(4) 0.94138(11) 0.65616(7) 0.02206(19) Uani d 1
H H12 0.7930(5) 0.9933(16) 0.6373(9) 0.026 Uiso d 1
C C13 0.74530(4) 0.94171(12) 0.74436(7) 0.0246(2) Uani d 1
H H13 0.7680(5) 0.9909(16) 0.7903(9) 0.03 Uiso d 1
C C14 0.69902(4) 0.87049(13) 0.77044(6) 0.0248(2) Uani d 1
H H14 0.6888(5) 0.8669(17) 0.8349(9) 0.03 Uiso d 1
C C15 0.66831(4) 0.80109(12) 0.70813(6) 0.02236(19) Uani d 1
H H15 0.6365(5) 0.7517(16) 0.7256(9) 0.027 Uiso d 1
C C16 0.68280(4) 0.79842(10) 0.61631(6) 0.01787(17) Uani d 1
C C17 0.54718(3) 0.72005(10) 0.10483(6) 0.01746(17) Uani d 1
H H17 0.5158(5) 0.6693(15) 0.1293(8) 0.021 Uiso d 1
C C18 0.59332(3) 0.72319(10) 0.15125(6) 0.01630(16) Uani d 1
C C19 0.63624(3) 0.79954(11) 0.11308(6) 0.01800(17) Uani d 1
H H19 0.6705(5) 0.8014(15) 0.1453(8) 0.022 Uiso d 1
C C20 0.63221(3) 0.86852(11) 0.03141(6) 0.01788(17) Uani d 1
H H20 0.6622(5) 0.9217(15) 0.0055(8) 0.021 Uiso d 1
C C21 0.58490(3) 0.86835(10) -0.01638(6) 0.01625(16) Uani d 1
C C22 0.57913(4) 0.94470(11) -0.09892(6) 0.01963(18) Uani d 1
H H22 0.6099(5) 0.9976(15) -0.1227(9) 0.024 Uiso d 1
C C23 0.53253(4) 0.94754(12) -0.14213(6) 0.02269(19) Uani d 1
H H23 0.5289(5) 1.0075(16) -0.1999(9) 0.027 Uiso d 1
C C24 0.48948(4) 0.87247(12) -0.10533(6) 0.02300(19) Uani d 1
H H24 0.4556(5) 0.8770(16) -0.1362(9) 0.028 Uiso d 1
C C25 0.49393(4) 0.79656(11) -0.02576(6) 0.02032(18) Uani d 1
H H25 0.4636(5) 0.7474(16) 0.0014(8) 0.024 Uiso d 1
C C26 0.54175(3) 0.79277(10) 0.02090(6) 0.01655(16) Uani d 1

loop_
_atom_site_aniso_label
_atom_site_aniso_U_11
_atom_site_aniso_U_22
_atom_site_aniso_U_33
_atom_site_aniso_U_12
_atom_site_aniso_U_13
_atom_site_aniso_U_23
C1 0.0171(4) 0.0180(4) 0.0155(4) 0.0020(3) 0.0003(3) -0.0006(3)
C2 0.0186(4) 0.0168(4) 0.0154(4) 0.0002(3) 0.0008(3) 0.0003(3)
C3 0.0170(4) 0.0177(4) 0.0151(3) 0.0020(3) 0.0006(3) -0.0004(3)
C4 0.0204(4) 0.0185(4) 0.0180(4) -0.0005(3) -0.0009(3) 0.0001(3)
C5 0.0237(4) 0.0183(4) 0.0202(4) -0.0023(3) -0.0001(3) 0.0023(3)
C6 0.0232(4) 0.0189(4) 0.0172(4) 0.0007(3) 0.0001(3) 0.0028(3)
C7 0.0170(4) 0.0212(4) 0.0161(4) -0.0001(3) -0.0001(3) 0.0021(3)
C8 0.0179(4) 0.0172(4) 0.0159(4) 0.0016(3) -0.0009(3) 0.0010(3)
C9 0.0195(4) 0.0220(4) 0.0171(4) -0.0002(3) 0.0018(3) 0.0009(3)
C10 0.0186(4) 0.0221(4) 0.0202(4) -0.0011(3) 0.0012(3) 0.0015(3)
C11 0.0171(4) 0.0182(4) 0.0187(4) 0.0019(3) -0.0011(3) 0.0009(3)
C12 0.0209(4) 0.0212(4) 0.0241(4) 0.0006(3) -0.0031(3) -0.0015(3)
C13 0.0251(5) 0.0265(5) 0.0224(4) 0.0049(4) -0.0058(4) -0.0052(4)
C14 0.0256(5) 0.0319(5) 0.0169(4) 0.0058(4) -0.0019(3) -0.0024(4)
C15 0.0218(4) 0.0288(5) 0.0165(4) 0.0020(4) 0.0005(3) 0.0010(3)
C16 0.0175(4) 0.0205(4) 0.0156(4) 0.0022(3) -0.0013(3) 0.0011(3)
C17 0.0168(4) 0.0187(4) 0.0169(4) -0.0013(3) 0.0012(3) 0.0002(3)
C18 0.0181(4) 0.0161(4) 0.0146(3) -0.0001(3) 0.0004(3) -0.0010(3)
C19 0.0161(4) 0.0211(4) 0.0168(4) -0.0011(3) -0.0007(3) -0.0007(3)
C20 0.0175(4) 0.0193(4) 0.0168(4) -0.0024(3) 0.0004(3) -0.0003(3)
C21 0.0179(4) 0.0157(4) 0.0152(4) 0.0001(3) 0.0000(3) -0.0016(3)
C22 0.0235(4) 0.0189(4) 0.0165(4) 0.0001(3) 0.0009(3) 0.0011(3)
C23 0.0271(5) 0.0234(4) 0.0176(4) 0.0038(4) -0.0022(3) 0.0019(3)
C24 0.0208(4) 0.0269(5) 0.0213(4) 0.0036(4) -0.0047(3) -0.0001(4)
C25 0.0173(4) 0.0235(4) 0.0201(4) 0.0008(3) -0.0014(3) -0.0009(3)
C26 0.0170(4) 0.0172(4) 0.0154(4) 0.0009(3) 0.0000(3) -0.0013(3)

loop_
_atom_type_symbol
_atom_type_description
_atom_type_scat_dispersion_real
_atom_type_scat_dispersion_imag
_atom_type_scat_source
C C 0.0033 0.0016 'International Tables Vol C Tables 4.2.6.8 and 6.1.1.4'
H H 0 0 'International Tables Vol C Tables 4.2.6.8 and 6.1.1.4'

loop_
_geom_angle_atom_site_label_1
_geom_angle_atom_site_label_2
_geom_angle_atom_site_label_3
_geom_angle
C6 C1 C2 118.39(8)
C6 C1 C8 121.35(8)
C2 C1 C8 120.25(8)
C3 C2 C1 121.85(8)
C3 C2 H2 119.4(7)
C1 C2 H2 118.7(7)
C2 C3 C4 118.50(8)
C2 C3 C18 120.41(8)
C4 C3 C18 121.08(8)
C5 C4 C3 120.28(8)
C5 C4 H4 120.1(7)
C3 C4 H4 119.7(7)
C6 C5 C4 120.68(9)
C6 C5 H5 120.4(8)
C4 C5 H5 119.0(8)
C5 C6 C1 120.28(8)
C5 C6 H6 120.0(8)
C1 C6 H6 119.7(8)
C8 C7 C16 121.51(9)
C8 C7 H7 120.6(7)
C16 C7 H7 117.9(7)
C7 C8 C9 118.52(8)
C7 C8 C1 121.48(8)
C9 C8 C1 120.00(8)
C10 C9 C8 121.31(8)
C10 C9 H9 120.3(8)
C8 C9 H9 118.4(8)
C9 C10 C11 120.75(9)
C9 C10 H10 121.1(7)
C11 C10 H10 118.1(7)
C12 C11 C16 119.28(8)
C12 C11 C10 122.08(9)
C16 C11 C10 118.64(8)
C13 C12 C11 120.71(9)
C13 C12 H12 120.2(8)
C11 C12 H12 119.1(8)
C12 C13 C14 120.10(9)
C12 C13 H13 119.4(8)
C14 C13 H13 120.4(8)
C15 C14 C13 120.59(9)
C15 C14 H14 118.9(8)
C13 C14 H14 120.4(8)
C14 C15 C16 120.54(9)
C14 C15 H15 121.1(8)
C16 C15 H15 118.4(8)
C7 C16 C11 119.27(8)
C7 C16 C15 121.95(9)
C11 C16 C15 118.78(8)
C18 C17 C26 121.30(8)
C18 C17 H17 121.9(7)
C26 C17 H17 116.7(7)
C17 C18 C19 119.01(8)
C17 C18 C3 121.10(8)
C19 C18 C3 119.88(8)
C20 C19 C18 120.78(8)
C20 C19 H19 118.9(7)
C18 C19 H19 120.3(7)
C19 C20 C21 120.87(8)
C19 C20 H20 120.2(7)
C21 C20 H20 118.9(7)
C22 C21 C20 121.90(8)
C22 C21 C26 119.12(8)
C20 C21 C26 118.96(8)
C23 C22 C21 120.80(9)
C23 C22 H22 122.1(7)
C21 C22 H22 117.1(7)
C22 C23 C24 120.30(9)
C22 C23 H23 119.3(7)
C24 C23 H23 120.4(7)
C25 C24 C23 120.29(9)
C25 C24 H24 119.8(8)
C23 C24 H24 119.9(8)
C24 C25 C26 120.60(9)
C24 C25 H25 120.5(8)
C26 C25 H25 118.8(8)
C17 C26 C21 119.06(8)
C17 C26 C25 122.01(8)
C21 C26 C25 118.89(8)

loop_
_geom_bond_atom_site_label_1
_geom_bond_atom_site_label_2
_geom_bond_distance
C1 C6 1.4014(13)
C1 C2 1.4022(12)
C1 C8 1.4850(12)
C2 C3 1.3995(12)
C2 H2 0.968(13)
C3 C4 1.3999(13)
C3 C18 1.4856(12)
C4 C5 1.3922(13)
C4 H4 1.005(13)
C5 C6 1.3907(13)
C5 H5 0.959(14)
C6 H6 0.989(13)
C7 C8 1.3829(12)
C7 C16 1.4193(13)
C7 H7 0.991(13)
C8 C9 1.4250(13)
C9 C10 1.3698(13)
C9 H9 0.997(13)
C10 C11 1.4226(13)
C10 H10 1.006(13)
C11 C12 1.4178(13)
C11 C16 1.4217(13)
C12 C13 1.3723(14)
C12 H12 1.010(13)
C13 C14 1.4129(16)
C13 H13 1.005(14)
C14 C15 1.3729(14)
C14 H14 0.999(13)
C15 C16 1.4224(13)
C15 H15 0.970(14)
C17 C18 1.3830(12)
C17 C26 1.4190(12)
C17 H17 1.000(13)
C18 C19 1.4243(12)
C19 C20 1.3707(12)
C19 H19 1.012(13)
C20 C21 1.4193(12)
C20 H20 0.990(13)
C21 C22 1.4168(12)
C21 C26 1.4204(12)
C22 C23 1.3702(14)
C22 H22 0.994(13)
C23 C24 1.4136(14)
C23 H23 1.020(14)
C24 C25 1.3731(13)
C24 H24 0.992(13)
C25 C26 1.4229(13)
C25 H25 0.987(13)

loop_
_geom_torsion_atom_site_label_1
_geom_torsion_atom_site_label_2
_geom_torsion_atom_site_label_3
_geom_torsion_atom_site_label_4
_geom_torsion
C6 C1 C2 C3 1.51(13)
C8 C1 C2 C3 -177.83(8)
C1 C2 C3 C4 -1.46(13)
C1 C2 C3 C18 177.73(8)
C2 C3 C4 C5 0.54(13)
C18 C3 C4 C5 -178.65(9)
C3 C4 C5 C6 0.30(14)
C4 C5 C6 C1 -0.24(15)
C2 C1 C6 C5 -0.64(14)
C8 C1 C6 C5 178.69(9)
C16 C7 C8 C9 0.27(14)
C16 C7 C8 C1 -179.14(8)
C6 C1 C8 C7 -36.04(13)
C2 C1 C8 C7 143.28(9)
C6 C1 C8 C9 144.56(9)
C2 C1 C8 C9 -36.12(13)
C7 C8 C9 C10 0.22(14)
C1 C8 C9 C10 179.64(9)
C8 C9 C10 C11 -0.64(15)
C9 C10 C11 C12 -179.48(9)
C9 C10 C11 C16 0.55(14)
C16 C11 C12 C13 0.59(14)
C10 C11 C12 C13 -179.38(9)
C11 C12 C13 C14 -0.27(15)
C12 C13 C14 C15 -0.34(16)
C13 C14 C15 C16 0.61(16)
C8 C7 C16 C11 -0.34(14)
C8 C7 C16 C15 179.94(9)
C12 C11 C16 C7 179.96(9)
C10 C11 C16 C7 -0.07(13)
C12 C11 C16 C15 -0.31(13)
C10 C11 C16 C15 179.66(9)
C14 C15 C16 C7 179.43(9)
C14 C15 C16 C11 -0.28(15)
C26 C17 C18 C19 -0.81(14)
C26 C17 C18 C3 178.19(8)
C2 C3 C18 C17 -145.04(9)
C4 C3 C18 C17 34.14(13)
C2 C3 C18 C19 33.95(12)
C4 C3 C18 C19 -146.87(9)
C17 C18 C19 C20 -0.30(14)
C3 C18 C19 C20 -179.31(8)
C18 C19 C20 C21 1.32(14)
C19 C20 C21 C22 177.04(9)
C19 C20 C21 C26 -1.24(14)
C20 C21 C22 C23 -177.55(9)
C26 C21 C22 C23 0.72(14)
C21 C22 C23 C24 -0.75(15)
C22 C23 C24 C25 0.27(15)
C23 C24 C25 C26 0.23(15)
C18 C17 C26 C21 0.87(13)
C18 C17 C26 C25 -177.02(9)
C22 C21 C26 C17 -178.18(8)
C20 C21 C26 C17 0.15(13)
C22 C21 C26 C25 -0.22(13)
C20 C21 C26 C25 178.10(8)
C24 C25 C26 C17 177.64(9)
C24 C25 C26 C21 -0.25(14)

loop_
_cod_related_entry_id
_cod_related_entry_database
_cod_related_entry_code
1 ChemSpider 3624349
